data_2236078
loop_
_publ_author_name
'Dadrass, Alireza'
'Khalafy, Jabbar'
'Rahchamani, Hojjatollah'
'Nasri Koureh, Hassan'
'Yaghoobnejad Asl, Hooman'

_publ_section_title
;
 <i>catena</i>-Poly[[chlorido[1-(3-nitrophenyl)-2-(triphenylphosphoranylidene)ethanone-\k<i>C</i>^2^]mercury(II)]-\m-chlorido]
;
_journal_coeditor_code BH2457
_journal_issue 11
_journal_name_full 'Acta Crystallographica Section E'
_journal_page_first m1400
_journal_page_last m1401
_journal_paper_doi 10.1107/S1600536812043073
_journal_volume 68
_journal_year 2012
_chemical_formula_iupac '[Hg Cl2 (C26 H20 N O3 P)]'
_chemical_formula_moiety 'C26 H20 Cl2 Hg N O3 P'
_chemical_formula_sum 'C26 H20 Cl2 Hg N O3 P'
_chemical_formula_weight 696.89
_chemical_name_systematic
;
<i>catena</i>-Poly[[chlorido[1-(3-nitrophenyl)-2-
(triphenylphosphoranylidene)ethanone-\k<i>C</i>^2^]mercury(II)]-\m-chlorido]
;
_space_group_IT_number 14
_symmetry_cell_setting monoclinic
_symmetry_space_group_name_Hall '-P 2ybc'
_symmetry_space_group_name_H-M 'P 1 21/c 1'
_atom_sites_solution_hydrogens geom
_atom_sites_solution_primary direct
_atom_sites_solution_secondary difmap
_audit_creation_method SHELXL97
_cell_angle_alpha 90.00
_cell_angle_beta 105.174(2)
_cell_angle_gamma 90.00
_cell_formula_units_Z 4
_cell_length_a 12.589(3)
_cell_length_b 8.1026(17)
_cell_length_c 25.231(6)
_cell_measurement_reflns_used 1017
_cell_measurement_temperature 293(2)
_cell_measurement_theta_max 27.38
_cell_measurement_theta_min 3.02
_cell_volume 2483.9(10)
_computing_cell_refinement 'SAINT (Bruker, 2008)'
_computing_data_collection 'SMART (Bruker, 2002)'
_computing_data_reduction 'SAINT (Bruker, 2008)'
_computing_molecular_graphics 'SHELXTL (Sheldrick, 2008)'
_computing_publication_material 'SHELXTL (Sheldrick, 2008)'
_computing_structure_refinement 'SHELXL97 (Sheldrick, 2008)'
_computing_structure_solution 'SHELXS97 (Sheldrick, 2008)'
_diffrn_ambient_temperature 293(2)
_diffrn_measured_fraction_theta_full 0.995
_diffrn_measured_fraction_theta_max 0.995
_diffrn_measurement_device_type 'Bruker SMART APEX CCD area-detector'
_diffrn_measurement_method '\w scans'
_diffrn_radiation_monochromator graphite
_diffrn_radiation_source 'fine-focus sealed tube'
_diffrn_radiation_type MoK\a
_diffrn_radiation_wavelength 0.71073
_diffrn_reflns_av_R_equivalents 0.0339
_diffrn_reflns_av_sigmaI/netI 0.0269
_diffrn_reflns_limit_h_max 16
_diffrn_reflns_limit_h_min -16
_diffrn_reflns_limit_k_max 10
_diffrn_reflns_limit_k_min -10
_diffrn_reflns_limit_l_max 33
_diffrn_reflns_limit_l_min -33
_diffrn_reflns_number 29804
_diffrn_reflns_theta_full 28.29
_diffrn_reflns_theta_max 28.29
_diffrn_reflns_theta_min 2.03
_exptl_absorpt_coefficient_mu 6.505
_exptl_absorpt_correction_T_max 0.4993
_exptl_absorpt_correction_T_min 0.1086
_exptl_absorpt_correction_type multi-scan
_exptl_absorpt_process_details '(SADABS; Bruker, 2008)'
_exptl_crystal_colour Colourless
_exptl_crystal_density_diffrn 1.864
_exptl_crystal_density_method 'not measured'
_exptl_crystal_description prism
_exptl_crystal_F_000 1344
_exptl_crystal_size_max 0.61
_exptl_crystal_size_mid 0.15
_exptl_crystal_size_min 0.12
_refine_diff_density_max 0.958
_refine_diff_density_min -0.452
_refine_ls_extinction_method none
_refine_ls_goodness_of_fit_ref 1.027
_refine_ls_hydrogen_treatment constr
_refine_ls_matrix_type full
_refine_ls_number_constraints 0
_refine_ls_number_parameters 307
_refine_ls_number_reflns 6143
_refine_ls_number_restraints 0
_refine_ls_restrained_S_all 1.027
_refine_ls_R_factor_all 0.0336
_refine_ls_R_factor_gt 0.0253
_refine_ls_shift/su_max 0.002
_refine_ls_shift/su_mean 0.000
_refine_ls_structure_factor_coef Fsqd
_refine_ls_weighting_details 'calc w=1/[\s^2^(Fo^2^)+(0.0340P)^2^+0.6725P] where P=(Fo^2^+2Fc^2^)/3'
_refine_ls_weighting_scheme calc
_refine_ls_wR_factor_gt 0.0634
_refine_ls_wR_factor_ref 0.0667
_reflns_number_gt 5049
_reflns_number_total 6143
_reflns_threshold_expression I>2\s(I)
_cod_data_source_file bh2457.cif
_cod_data_source_block I
_cod_original_cell_volume 2483.8(9)
_cod_original_sg_symbol_H-M 'P 21/c'
_cod_database_code 2236078
_cod_database_fobs_code 2236078

loop_
_symmetry_equiv_pos_as_xyz
'x, y, z'
'-x, y+1/2, -z+1/2'
'-x, -y, -z'
'x, -y-1/2, z-1/2'

loop_
_atom_site_type_symbol
_atom_site_label
_atom_site_fract_x
_atom_site_fract_y
_atom_site_fract_z
_atom_site_U_iso_or_equiv
_atom_site_adp_type
_atom_site_calc_flag
_atom_site_refinement_flags
_atom_site_occupancy
_atom_site_symmetry_multiplicity
Hg Hg1 0.394304(9) 0.004646(12) 0.767518(5) 0.04050(5) Uani d . 1 1
Cl Cl1 0.48115(6) -0.31360(8) 0.77525(3) 0.04764(18) Uani d . 1 1
Cl Cl2 0.22022(7) -0.03302(11) 0.70223(4) 0.0586(2) Uani d . 1 1
P P1 0.33345(5) 0.13556(8) 0.87895(3) 0.02688(13) Uani d . 1 1
C C1 0.6575(2) 0.0932(3) 0.87894(10) 0.0329(6) Uani d . 1 1
C C2 0.7437(2) 0.2055(4) 0.89500(11) 0.0382(6) Uani d . 1 1
H H2A 0.7295 0.3174 0.8977 0.046 Uiso calc R 1 1
C C3 0.8496(2) 0.1491(5) 0.90675(12) 0.0481(8) Uani d . 1 1
C C4 0.8745(3) -0.0152(5) 0.90283(18) 0.0634(11) Uani d . 1 1
H H4A 0.9473 -0.0502 0.9108 0.076 Uiso calc R 1 1
C C5 0.7897(3) -0.1265(5) 0.88698(16) 0.0644(10) Uani d . 1 1
H H5A 0.8050 -0.2379 0.8841 0.077 Uiso calc R 1 1
C C6 0.6810(2) -0.0729(4) 0.87524(13) 0.0474(7) Uani d . 1 1
H H6A 0.6239 -0.1487 0.8649 0.057 Uiso calc R 1 1
C C7 0.54244(19) 0.1632(3) 0.86703(10) 0.0289(5) Uani d . 1 1
N N1 0.9400(2) 0.2703(5) 0.92431(12) 0.0708(10) Uani d . 1 1
O O1 0.9181(2) 0.4070(5) 0.93769(13) 0.0896(9) Uani d . 1 1
O O2 1.0322(2) 0.2238(5) 0.92538(17) 0.1280(14) Uani d . 1 1
O O3 0.53055(15) 0.3129(2) 0.86724(8) 0.0414(4) Uani d . 1 1
C C8 0.4477(2) 0.0510(3) 0.85832(11) 0.0306(5) Uani d . 1 1
H H8A 0.4705 -0.0531 0.8777 0.037 Uiso calc R 1 1
C C9 0.24626(19) 0.2639(3) 0.82721(10) 0.0293(5) Uani d . 1 1
C C10 0.2909(2) 0.3735(3) 0.79627(11) 0.0387(6) Uani d . 1 1
H H10A 0.3668 0.3864 0.8039 0.046 Uiso calc R 1 1
C C11 0.2228(3) 0.4628(4) 0.75433(14) 0.0481(8) Uani d . 1 1
H H11A 0.2530 0.5347 0.7335 0.058 Uiso calc R 1 1
C C12 0.1103(3) 0.4461(5) 0.74316(14) 0.0510(8) Uani d . 1 1
H H12A 0.0648 0.5048 0.7143 0.061 Uiso calc R 1 1
C C13 0.0650(2) 0.3422(4) 0.77476(13) 0.0502(8) Uani d . 1 1
H H13A -0.0111 0.3340 0.7678 0.060 Uiso calc R 1 1
C C14 0.1319(2) 0.2502(4) 0.81666(12) 0.0406(6) Uani d . 1 1
H H14A 0.1010 0.1798 0.8376 0.049 Uiso calc R 1 1
C C15 0.2511(2) -0.0368(3) 0.89107(11) 0.0301(5) Uani d . 1 1
C C16 0.2028(3) -0.1434(4) 0.84876(12) 0.0525(8) Uani d . 1 1
H H16A 0.2127 -0.1269 0.8139 0.063 Uiso calc R 1 1
C C17 0.1398(3) -0.2744(4) 0.85828(14) 0.0594(9) Uani d . 1 1
H H17A 0.1082 -0.3461 0.8297 0.071 Uiso calc R 1 1
C C18 0.1233(2) -0.2999(4) 0.90891(13) 0.0476(7) Uani d . 1 1
H H18A 0.0806 -0.3880 0.9150 0.057 Uiso calc R 1 1
C C19 0.1707(3) -0.1941(4) 0.95080(13) 0.0527(8) Uani d . 1 1
H H19A 0.1596 -0.2107 0.9854 0.063 Uiso calc R 1 1
C C20 0.2344(2) -0.0633(4) 0.94231(12) 0.0428(6) Uani d . 1 1
H H20A 0.2661 0.0072 0.9712 0.051 Uiso calc R 1 1
C C21 0.37502(19) 0.2448(3) 0.94318(10) 0.0307(5) Uani d . 1 1
C C22 0.2989(2) 0.3465(3) 0.95842(12) 0.0449(7) Uani d . 1 1
H H22A 0.2315 0.3684 0.9337 0.054 Uiso calc R 1 1
C C23 0.3237(3) 0.4147(4) 1.01033(13) 0.0549(8) Uani d . 1 1
H H23A 0.2719 0.4803 1.0206 0.066 Uiso calc R 1 1
C C24 0.4236(3) 0.3871(4) 1.04692(12) 0.0501(8) Uani d . 1 1
H H24A 0.4398 0.4347 1.0817 0.060 Uiso calc R 1 1
C C25 0.4997(3) 0.2890(4) 1.03198(11) 0.0438(7) Uani d . 1 1
H H25A 0.5680 0.2715 1.0566 0.053 Uiso calc R 1 1
C C26 0.4759(2) 0.2155(3) 0.98068(12) 0.0358(6) Uani d . 1 1
H H26A 0.5273 0.1467 0.9713 0.043 Uiso calc R 1 1

loop_
_atom_site_aniso_label
_atom_site_aniso_U_11
_atom_site_aniso_U_22
_atom_site_aniso_U_33
_atom_site_aniso_U_12
_atom_site_aniso_U_13
_atom_site_aniso_U_23
Hg1 0.04069(8) 0.04342(8) 0.03615(8) -0.00409(4) 0.00785(5) -0.00748(4)
Cl1 0.0525(4) 0.0346(3) 0.0604(5) 0.0059(3) 0.0229(4) -0.0059(3)
Cl2 0.0417(4) 0.0791(6) 0.0487(5) -0.0070(4) 0.0004(4) -0.0165(4)
P1 0.0237(3) 0.0288(3) 0.0275(3) -0.0013(2) 0.0054(2) -0.0014(2)
C1 0.0253(12) 0.0462(15) 0.0272(13) 0.0017(11) 0.0069(10) 0.0012(11)
C2 0.0293(13) 0.0553(17) 0.0315(14) -0.0073(12) 0.0108(11) -0.0036(12)
C3 0.0293(15) 0.082(2) 0.0348(16) -0.0070(15) 0.0119(12) -0.0037(15)
C4 0.0338(18) 0.095(3) 0.061(2) 0.0151(17) 0.0117(17) -0.0031(18)
C5 0.046(2) 0.068(2) 0.077(3) 0.0197(18) 0.0127(18) -0.0060(19)
C6 0.0343(16) 0.0497(18) 0.056(2) 0.0063(13) 0.0084(14) -0.0019(15)
C7 0.0246(12) 0.0341(13) 0.0283(12) 0.0001(10) 0.0076(10) -0.0031(10)
N1 0.0300(15) 0.130(3) 0.0531(18) -0.0224(18) 0.0115(13) -0.0100(19)
O1 0.0589(18) 0.114(3) 0.094(2) -0.0417(19) 0.0161(15) -0.026(2)
O2 0.0335(15) 0.190(4) 0.165(3) -0.0242(19) 0.0340(18) -0.030(3)
O3 0.0337(10) 0.0352(10) 0.0523(12) -0.0018(8) 0.0060(9) -0.0041(9)
C8 0.0257(12) 0.0305(11) 0.0341(14) 0.0010(10) 0.0053(10) -0.0003(11)
C9 0.0278(12) 0.0310(12) 0.0277(12) 0.0008(10) 0.0047(10) -0.0025(10)
C10 0.0317(14) 0.0430(15) 0.0408(15) 0.0027(11) 0.0086(11) 0.0073(12)
C11 0.053(2) 0.0488(17) 0.0434(18) 0.0089(14) 0.0141(15) 0.0111(14)
C12 0.0468(19) 0.0555(17) 0.0416(17) 0.0169(15) -0.0043(14) 0.0077(15)
C13 0.0282(14) 0.0584(19) 0.0552(19) 0.0045(13) -0.0045(13) -0.0003(15)
C14 0.0278(13) 0.0440(15) 0.0476(17) -0.0006(11) 0.0057(12) 0.0014(13)
C15 0.0272(13) 0.0322(12) 0.0307(14) -0.0001(10) 0.0074(11) 0.0013(10)
C16 0.071(2) 0.0544(18) 0.0366(16) -0.0258(16) 0.0225(15) -0.0101(14)
C17 0.073(2) 0.0522(19) 0.058(2) -0.0321(17) 0.0262(18) -0.0163(16)
C18 0.0460(17) 0.0375(15) 0.065(2) -0.0062(13) 0.0236(15) 0.0048(14)
C19 0.063(2) 0.0566(19) 0.0454(18) -0.0115(16) 0.0258(16) 0.0068(15)
C20 0.0475(17) 0.0475(16) 0.0347(15) -0.0081(14) 0.0130(13) -0.0026(13)
C21 0.0286(12) 0.0320(12) 0.0313(13) -0.0033(10) 0.0075(10) -0.0024(10)
C22 0.0412(16) 0.0441(16) 0.0461(17) 0.0063(13) 0.0058(13) -0.0101(13)
C23 0.070(2) 0.0463(18) 0.051(2) 0.0108(16) 0.0193(17) -0.0132(15)
C24 0.077(2) 0.0396(16) 0.0308(15) -0.0081(15) 0.0081(15) -0.0078(12)
C25 0.0507(17) 0.0447(16) 0.0293(15) -0.0093(13) -0.0016(13) 0.0037(12)
C26 0.0350(14) 0.0375(14) 0.0326(13) -0.0003(11) 0.0045(11) 0.0016(12)

loop_
_atom_type_symbol
_atom_type_description
_atom_type_scat_dispersion_real
_atom_type_scat_dispersion_imag
_atom_type_scat_source
C C 0.0033 0.0016 'International Tables Vol C Tables 4.2.6.8 and 6.1.1.4'
H H 0.0000 0.0000 'International Tables Vol C Tables 4.2.6.8 and 6.1.1.4'
N N 0.0061 0.0033 'International Tables Vol C Tables 4.2.6.8 and 6.1.1.4'
O O 0.0106 0.0060 'International Tables Vol C Tables 4.2.6.8 and 6.1.1.4'
Cl Cl 0.1484 0.1585 'International Tables Vol C Tables 4.2.6.8 and 6.1.1.4'
Hg Hg -2.3894 9.2266 'International Tables Vol C Tables 4.2.6.8 and 6.1.1.4'
P P 0.1023 0.0942 'International Tables Vol C Tables 4.2.6.8 and 6.1.1.4'

loop_
_geom_angle_atom_site_label_1
_geom_angle_atom_site_label_2
_geom_angle_atom_site_label_3
_geom_angle_site_symmetry_1
_geom_angle_site_symmetry_3
_geom_angle
C8 Hg1 Cl2 . . 134.44(7)
C8 Hg1 Cl1 . 2_656 106.18(7)
Cl2 Hg1 Cl1 . 2_656 109.38(3)
C8 Hg1 Cl1 . . 94.37(7)
Cl2 Hg1 Cl1 . . 101.66(3)
Cl1 Hg1 Cl1 2_656 . 106.661(16)
Hg1 Cl1 Hg1 2_646 . 140.15(3)
C8 P1 C21 . . 112.58(12)
C8 P1 C9 . . 113.21(12)
C21 P1 C9 . . 110.32(12)
C8 P1 C15 . . 107.04(12)
C21 P1 C15 . . 105.74(12)
C9 P1 C15 . . 107.48(12)
C6 C1 C2 . . 119.3(2)
C6 C1 C7 . . 124.2(2)
C2 C1 C7 . . 116.5(2)
C3 C2 C1 . . 119.1(3)
C3 C2 H2A . . 120.5
C1 C2 H2A . . 120.5
C2 C3 C4 . . 122.4(3)
C2 C3 N1 . . 118.2(3)
C4 C3 N1 . . 119.4(3)
C5 C4 C3 . . 118.8(3)
C5 C4 H4A . . 120.6
C3 C4 H4A . . 120.6
C4 C5 C6 . . 120.1(3)
C4 C5 H5A . . 119.9
C6 C5 H5A . . 119.9
C1 C6 C5 . . 120.3(3)
C1 C6 H6A . . 119.9
C5 C6 H6A . . 119.9
O3 C7 C8 . . 121.3(2)
O3 C7 C1 . . 118.9(2)
C8 C7 C1 . . 119.7(2)
O1 N1 O2 . . 124.3(4)
O1 N1 C3 . . 118.5(3)
O2 N1 C3 . . 117.2(4)
C7 C8 P1 . . 113.71(18)
C7 C8 Hg1 . . 105.71(17)
P1 C8 Hg1 . . 108.21(12)
C7 C8 H8A . . 109.7
P1 C8 H8A . . 109.7
Hg1 C8 H8A . . 109.7
C10 C9 C14 . . 119.3(2)
C10 C9 P1 . . 121.04(19)
C14 C9 P1 . . 119.6(2)
C11 C10 C9 . . 120.2(3)
C11 C10 H10A . . 119.9
C9 C10 H10A . . 119.9
C12 C11 C10 . . 120.3(3)
C12 C11 H11A . . 119.8
C10 C11 H11A . . 119.8
C11 C12 C13 . . 120.0(3)
C11 C12 H12A . . 120.0
C13 C12 H12A . . 120.0
C12 C13 C14 . . 120.6(3)
C12 C13 H13A . . 119.7
C14 C13 H13A . . 119.7
C13 C14 C9 . . 119.5(3)
C13 C14 H14A . . 120.2
C9 C14 H14A . . 120.2
C20 C15 C16 . . 118.8(3)
C20 C15 P1 . . 120.8(2)
C16 C15 P1 . . 120.4(2)
C17 C16 C15 . . 120.1(3)
C17 C16 H16A . . 120.0
C15 C16 H16A . . 120.0
C18 C17 C16 . . 120.9(3)
C18 C17 H17A . . 119.5
C16 C17 H17A . . 119.5
C17 C18 C19 . . 119.1(3)
C17 C18 H18A . . 120.4
C19 C18 H18A . . 120.4
C18 C19 C20 . . 120.9(3)
C18 C19 H19A . . 119.5
C20 C19 H19A . . 119.5
C19 C20 C15 . . 120.2(3)
C19 C20 H20A . . 119.9
C15 C20 H20A . . 119.9
C26 C21 C22 . . 119.0(2)
C26 C21 P1 . . 121.8(2)
C22 C21 P1 . . 118.75(19)
C23 C22 C21 . . 119.9(3)
C23 C22 H22A . . 120.1
C21 C22 H22A . . 120.1
C24 C23 C22 . . 121.0(3)
C24 C23 H23A . . 119.5
C22 C23 H23A . . 119.5
C23 C24 C25 . . 119.6(3)
C23 C24 H24A . . 120.2
C25 C24 H24A . . 120.2
C24 C25 C26 . . 120.7(3)
C24 C25 H25A . . 119.6
C26 C25 H25A . . 119.6
C25 C26 C21 . . 119.8(3)
C25 C26 H26A . . 120.1
C21 C26 H26A . . 120.1

loop_
_geom_bond_atom_site_label_1
_geom_bond_atom_site_label_2
_geom_bond_site_symmetry_2
_geom_bond_distance
Hg1 C8 . 2.244(3)
Hg1 Cl2 . 2.3916(9)
Hg1 Cl1 2_656 2.5840(8)
Hg1 Cl1 . 2.7876(8)
P1 C8 . 1.789(3)
P1 C21 . 1.800(3)
P1 C9 . 1.800(2)
P1 C15 . 1.812(3)
C1 C6 . 1.386(5)
C1 C2 . 1.393(4)
C1 C7 . 1.511(3)
C2 C3 . 1.366(4)
C2 H2A . 0.9300
C3 C4 . 1.377(5)
C3 N1 . 1.480(4)
C4 C5 . 1.374(5)
C4 H4A . 0.9300
C5 C6 . 1.392(4)
C5 H5A . 0.9300
C6 H6A . 0.9300
C7 O3 . 1.222(3)
C7 C8 . 1.470(3)
N1 O1 . 1.211(4)
N1 O2 . 1.214(4)
C8 H8A . 0.9800
C9 C10 . 1.394(4)
C9 C14 . 1.398(3)
C10 C11 . 1.380(4)
C10 H10A . 0.9300
C11 C12 . 1.375(5)
C11 H11A . 0.9300
C12 C13 . 1.381(5)
C12 H12A . 0.9300
C13 C14 . 1.384(4)
C13 H13A . 0.9300
C14 H14A . 0.9300
C15 C20 . 1.380(4)
C15 C16 . 1.384(4)
C16 C17 . 1.383(4)
C16 H16A . 0.9300
C17 C18 . 1.362(4)
C17 H17A . 0.9300
C18 C19 . 1.370(4)
C18 H18A . 0.9300
C19 C20 . 1.379(4)
C19 H19A . 0.9300
C20 H20A . 0.9300
C21 C26 . 1.391(4)
C21 C22 . 1.392(4)
C22 C23 . 1.380(4)
C22 H22A . 0.9300
C23 C24 . 1.370(5)
C23 H23A . 0.9300
C24 C25 . 1.371(4)
C24 H24A . 0.9300
C25 C26 . 1.384(4)
C25 H25A . 0.9300
C26 H26A . 0.9300

loop_
_geom_hbond_atom_site_label_D
_geom_hbond_atom_site_label_H
_geom_hbond_atom_site_label_A
_geom_hbond_site_symmetry_A
_geom_hbond_distance_DH
_geom_hbond_distance_HA
_geom_hbond_distance_DA
_geom_hbond_angle_DHA
_geom_hbond_publ_flag
C10 H10A O3 . 0.93 2.33 3.118(3) 142.2 yes
C6 H6A Cl1 . 0.93 2.83 3.630(3) 145.1 yes
C24 H24A O3 3_667 0.93 2.39 3.206(3) 145.7 yes

loop_
_geom_torsion_atom_site_label_1
_geom_torsion_atom_site_label_2
_geom_torsion_atom_site_label_3
_geom_torsion_atom_site_label_4
_geom_torsion_site_symmetry_1
_geom_torsion_site_symmetry_4
_geom_torsion
C8 Hg1 Cl1 Hg1 . 2_646 -130.02(8)
Cl2 Hg1 Cl1 Hg1 . 2_646 92.86(5)
Cl1 Hg1 Cl1 Hg1 2_656 2_646 -21.69(4)
C6 C1 C2 C3 . . 0.0(4)
C7 C1 C2 C3 . . 179.5(2)
C1 C2 C3 C4 . . 0.6(4)
C1 C2 C3 N1 . . -179.4(3)
C2 C3 C4 C5 . . -0.6(6)
N1 C3 C4 C5 . . 179.4(3)
C3 C4 C5 C6 . . -0.1(6)
C2 C1 C6 C5 . . -0.6(4)
C7 C1 C6 C5 . . 180.0(3)
C4 C5 C6 C1 . . 0.6(5)
C6 C1 C7 O3 . . -174.2(2)
C2 C1 C7 O3 . . 6.3(4)
C6 C1 C7 C8 . . 9.0(4)
C2 C1 C7 C8 . . -170.5(2)
C2 C3 N1 O1 . . 13.9(5)
C4 C3 N1 O1 . . -166.0(4)
C2 C3 N1 O2 . . -167.6(3)
C4 C3 N1 O2 . . 12.4(5)
O3 C7 C8 P1 . . -26.8(3)
C1 C7 C8 P1 . . 149.97(19)
O3 C7 C8 Hg1 . . 91.8(2)
C1 C7 C8 Hg1 . . -91.5(2)
C21 P1 C8 C7 . . -42.2(2)
C9 P1 C8 C7 . . 83.8(2)
C15 P1 C8 C7 . . -157.94(19)
C21 P1 C8 Hg1 . . -159.28(11)
C9 P1 C8 Hg1 . . -33.30(16)
C15 P1 C8 Hg1 . . 84.95(14)
Cl2 Hg1 C8 C7 . . -143.68(13)
Cl1 Hg1 C8 C7 2_656 . -3.47(17)
Cl1 Hg1 C8 C7 . . 105.29(15)
Cl2 Hg1 C8 P1 . . -21.53(18)
Cl1 Hg1 C8 P1 2_656 . 118.69(11)
Cl1 Hg1 C8 P1 . . -132.55(11)
C8 P1 C9 C10 . . -40.9(3)
C21 P1 C9 C10 . . 86.2(2)
C15 P1 C9 C10 . . -158.9(2)
C8 P1 C9 C14 . . 137.1(2)
C21 P1 C9 C14 . . -95.7(2)
C15 P1 C9 C14 . . 19.1(2)
C14 C9 C10 C11 . . -2.4(4)
P1 C9 C10 C11 . . 175.7(2)
C9 C10 C11 C12 . . 0.8(5)
C10 C11 C12 C13 . . 1.4(5)
C11 C12 C13 C14 . . -2.1(5)
C12 C13 C14 C9 . . 0.5(5)
C10 C9 C14 C13 . . 1.7(4)
P1 C9 C14 C13 . . -176.4(2)
C8 P1 C15 C20 . . 118.7(2)
C21 P1 C15 C20 . . -1.6(3)
C9 P1 C15 C20 . . -119.4(2)
C8 P1 C15 C16 . . -62.0(3)
C21 P1 C15 C16 . . 177.8(2)
C9 P1 C15 C16 . . 59.9(3)
C20 C15 C16 C17 . . -0.5(5)
P1 C15 C16 C17 . . -179.8(3)
C15 C16 C17 C18 . . 0.6(5)
C16 C17 C18 C19 . . -0.3(5)
C17 C18 C19 C20 . . -0.1(5)
C18 C19 C20 C15 . . 0.2(5)
C16 C15 C20 C19 . . 0.1(4)
P1 C15 C20 C19 . . 179.4(2)
C8 P1 C21 C26 . . -21.5(3)
C9 P1 C21 C26 . . -149.0(2)
C15 P1 C21 C26 . . 95.0(2)
C8 P1 C21 C22 . . 166.2(2)
C9 P1 C21 C22 . . 38.7(2)
C15 P1 C21 C22 . . -77.2(2)
C26 C21 C22 C23 . . -0.8(4)
P1 C21 C22 C23 . . 171.7(2)
C21 C22 C23 C24 . . 1.6(5)
C22 C23 C24 C25 . . -0.7(5)
C23 C24 C25 C26 . . -1.0(5)
C24 C25 C26 C21 . . 1.7(4)
C22 C21 C26 C25 . . -0.8(4)
P1 C21 C26 C25 . . -173.1(2)
